data_7061118
loop_
_publ_author_name
'Todorova, Stanislava E.'
'Rusew, Rusi I.'
'Petkova, Zhanina S.'
'Shivachev, Boris L.'
'Nikolova, Rositsa P.'
'Kurteva, Vanya B.'

_publ_section_title
;
 Acylpyrazolones possessing a heterocyclic moiety in the acyl fragment:
 intramolecular vs. intermolecular zwitterionic structures
;
_journal_issue 3
_journal_name_full 'New Journal of Chemistry'
_journal_page_first 1080
_journal_page_last 1086
_journal_paper_doi 10.1039/D1NJ05458A
_journal_volume 46
_journal_year 2022
_chemical_formula_moiety 'C16 H19 N3 O3'
_chemical_formula_sum 'C16 H19 N3 O3'
_chemical_formula_weight 301.34
_space_group_crystal_system monoclinic
_space_group_IT_number 14
_space_group_name_Hall '-P 2yn'
_space_group_name_H-M_alt 'P 1 21/n 1'
_atom_sites_solution_hydrogens difmap
_atom_sites_solution_primary direct
_audit_creation_date 2021-10-14
_audit_creation_method
;
Olex2 1.5
(compiled 2021.08.20 svn.r13c46975 for OlexSys, GUI svn.r6405)
;
_audit_update_record
;
2021-11-02 deposited with the CCDC.	2021-12-02 downloaded from the CCDC.
;
_cell_angle_alpha 90
_cell_angle_beta 95.646(2)
_cell_angle_gamma 90
_cell_formula_units_Z 4
_cell_length_a 9.4773(2)
_cell_length_b 7.8846(2)
_cell_length_c 20.2726(5)
_cell_measurement_reflns_used 8143
_cell_measurement_temperature 290
_cell_measurement_theta_max 38.3420
_cell_measurement_theta_min 3.8040
_cell_volume 1507.52(6)
_computing_cell_refinement
;
CrysAlisPro, Agilent Technologies,
Version 1.171.37.35 (release 13-08-2014 CrysAlis171 .NET)
(compiled Aug 13 2014,18:06:01)
;
_computing_data_collection
;
CrysAlisPro, Agilent Technologies,
Version 1.171.37.35 (release 13-08-2014 CrysAlis171 .NET)
(compiled Aug 13 2014,18:06:01)
;
_computing_data_reduction
;
CrysAlisPro, Agilent Technologies,
Version 1.171.37.35 (release 13-08-2014 CrysAlis171 .NET)
(compiled Aug 13 2014,18:06:01)
;
_computing_molecular_graphics 'Olex2 1.5 (Dolomanov et al., 2009)'
_computing_publication_material 'Olex2 1.5 (Dolomanov et al., 2009)'
_computing_structure_refinement 'XL  (Sheldrick, 2008)'
_computing_structure_solution 'SHELXS  (Sheldrick, 2008)'
_diffrn_ambient_temperature 290
_diffrn_detector 'CCD plate'
_diffrn_detector_area_resol_mean 10.3974
_diffrn_detector_type Atlas
_diffrn_measured_fraction_theta_full 0.999
_diffrn_measured_fraction_theta_max 0.988
_diffrn_measurement_details
;
#__ type_ start__ end____ width___ exp.time_
  1 omega   34.00   85.00   1.0000   17.5000
omega____ theta____ kappa____ phi______ frames
    -       -0.3125 -178.0000   30.0000 51

#__ type_ start__ end____ width___ exp.time_
  2 omega    7.00  122.00   1.0000   50.0000
omega____ theta____ kappa____ phi______ frames
    -       43.8132   19.0000   60.0000 115

#__ type_ start__ end____ width___ exp.time_
  3 omega  -29.00   66.00   1.0000   50.0000
omega____ theta____ kappa____ phi______ frames
    -       43.8132  -37.0000 -150.0000 95

#__ type_ start__ end____ width___ exp.time_
  4 omega  -26.00   70.00   1.0000   50.0000
omega____ theta____ kappa____ phi______ frames
    -       43.8132  -57.0000  150.0000 96

#__ type_ start__ end____ width___ exp.time_
  5 omega  -46.00  -12.00   1.0000   50.0000
omega____ theta____ kappa____ phi______ frames
    -      -44.4382  -80.0000  117.7349 34

#__ type_ start__ end____ width___ exp.time_
  6 omega -130.00  -80.00   1.0000   50.0000
omega____ theta____ kappa____ phi______ frames
    -      -44.4382  178.0000  150.0000 50
;
_diffrn_measurement_device 'four-circle diffractometer'
_diffrn_measurement_device_type 'SuperNova, Dual, Cu at zero, Atlas'
_diffrn_measurement_method '\w scans'
_diffrn_orient_matrix_UB_11 0.0309643000
_diffrn_orient_matrix_UB_12 -0.0415152000
_diffrn_orient_matrix_UB_13 -0.0260714000
_diffrn_orient_matrix_UB_21 -0.0524152000
_diffrn_orient_matrix_UB_22 0.0357439000
_diffrn_orient_matrix_UB_23 -0.0233170000
_diffrn_orient_matrix_UB_31 0.0441925000
_diffrn_orient_matrix_UB_32 0.0713545000
_diffrn_orient_matrix_UB_33 -0.0034893000
_diffrn_radiation_monochromator mirror
_diffrn_radiation_probe x-ray
_diffrn_radiation_type 'Mo K\a'
_diffrn_radiation_wavelength 0.71073
_diffrn_reflns_av_R_equivalents 0.0267
_diffrn_reflns_av_unetI/netI 0.0333
_diffrn_reflns_Laue_measured_fraction_full 0.999
_diffrn_reflns_Laue_measured_fraction_max 0.988
_diffrn_reflns_limit_h_max 18
_diffrn_reflns_limit_h_min -18
_diffrn_reflns_limit_k_max 15
_diffrn_reflns_limit_k_min -15
_diffrn_reflns_limit_l_max 39
_diffrn_reflns_limit_l_min -23
_diffrn_reflns_number 32182
_diffrn_reflns_point_group_measured_fraction_full 0.999
_diffrn_reflns_point_group_measured_fraction_max 0.988
_diffrn_reflns_theta_full 26.000
_diffrn_reflns_theta_max 43.692
_diffrn_reflns_theta_min 2.774
_diffrn_source 'SuperNova (Mo) X-ray Source'
_exptl_absorpt_coefficient_mu 0.093
_exptl_absorpt_correction_T_max 1.00000
_exptl_absorpt_correction_T_min 0.69966
_exptl_absorpt_correction_type multi-scan
_exptl_absorpt_process_details
;
CrysAlisPro, Agilent Technologies,
Version 1.171.37.35 (release 13-08-2014 CrysAlis171 .NET)
(compiled Aug 13 2014,18:06:01)
Empirical absorption correction using spherical harmonics,
 implemented in SCALE3 ABSPACK scaling algorithm.
Empirical absorption correction using spherical harmonics,
 implemented in SCALE3 ABSPACK scaling algorithm.
;
_exptl_crystal_colour colourless
_exptl_crystal_colour_primary colourless
_exptl_crystal_density_diffrn 1.328
_exptl_crystal_description plate
_exptl_crystal_F_000 640
_exptl_crystal_size_max 0.3
_exptl_crystal_size_mid 0.25
_exptl_crystal_size_min 0.12
_refine_diff_density_max 0.346
_refine_diff_density_min -0.247
_refine_diff_density_rms 0.051
_refine_ls_extinction_method none
_refine_ls_goodness_of_fit_ref 1.023
_refine_ls_hydrogen_treatment refall
_refine_ls_matrix_type full
_refine_ls_number_parameters 275
_refine_ls_number_reflns 11468
_refine_ls_number_restraints 0
_refine_ls_restrained_S_all 1.023
_refine_ls_R_factor_all 0.1196
_refine_ls_R_factor_gt 0.0661
_refine_ls_shift/su_max 0.000
_refine_ls_shift/su_mean 0.000
_refine_ls_structure_factor_coef Fsqd
_refine_ls_weighting_details 'w=1/[\s^2^(Fo^2^)+(0.0835P)^2^+0.1913P] where P=(Fo^2^+2Fc^2^)/3'
_refine_ls_weighting_scheme calc
_refine_ls_wR_factor_gt 0.1706
_refine_ls_wR_factor_ref 0.2070
_reflns_Friedel_coverage 0.000
_reflns_number_gt 6242
_reflns_number_total 11468
_reflns_threshold_expression 'I > 2\s(I)'
_cod_data_source_file d1nj05458a2.cif
_cod_data_source_block exp_373
_cod_depositor_comments 'Adding full bibliography for 7061108--7061121.cif.'
_cod_original_cell_volume 1507.50(7)
_cod_database_code 7061118
_shelx_shelxl_version_number 2018/3
_chemical_oxdiff_formula 'c26 N3 O2 H24'
_chemical_oxdiff_usercomment 'V Kurteva 322'
_shelx_space_group_comment
;
The symmetry employed for this shelxl refinement is uniquely defined
by the following loop, which should always be used as a source of
symmetry information in preference to the above space-group names.
They are only intended as comments.
;
_shelx_estimated_absorpt_t_max 0.989
_shelx_estimated_absorpt_t_min 0.973
_olex2_refinement_description
;
;
_olex2_date_sample_data_collection 2016-10-19
_olex2_submission_special_instructions 'No special instructions were received'

loop_
_space_group_symop_operation_xyz
'x, y, z'
'-x+1/2, y+1/2, -z+1/2'
'-x, -y, -z'
'x-1/2, -y-1/2, z-1/2'

loop_
_atom_site_label
_atom_site_type_symbol
_atom_site_fract_x
_atom_site_fract_y
_atom_site_fract_z
_atom_site_U_iso_or_equiv
_atom_site_adp_type
_atom_site_occupancy
_atom_site_site_symmetry_order
_atom_site_calc_flag
_atom_site_refinement_flags_posn
_atom_site_refinement_flags_adp
_atom_site_refinement_flags_occupancy
_atom_site_disorder_assembly
_atom_site_disorder_group
N3 N 0.57143(8) 0.41961(9) 0.12864(4) 0.02988(14) Uani 1 1 d . . . . .
C2 C 0.44412(9) 0.71072(11) 0.20131(4) 0.02928(15) Uani 1 1 d . . . . .
N1 N 0.22769(8) 0.77368(10) 0.15522(4) 0.03160(15) Uani 1 1 d . . . . .
N2 N 0.23897(9) 0.84507(11) 0.21841(4) 0.03501(16) Uani 1 1 d . . . . .
O1 O 0.36286(8) 0.60993(10) 0.08910(3) 0.03833(16) Uani 1 1 d . . . . .
C5 C 0.09902(10) 0.79507(12) 0.11446(5) 0.03289(17) Uani 1 1 d . . . . .
C1 C 0.34929(9) 0.68936(11) 0.14284(4) 0.02888(15) Uani 1 1 d . . . . .
C3 C 0.36648(10) 0.80781(12) 0.24502(5) 0.03287(17) Uani 1 1 d . . . . .
C11 C 0.58757(9) 0.65429(12) 0.21558(5) 0.03244(17) Uani 1 1 d . . . . .
C16 C 0.51537(11) 0.28637(13) 0.17130(5) 0.03466(17) Uani 1 1 d . . . . .
O11 O 0.66159(9) 0.69381(13) 0.26667(5) 0.0506(2) Uani 1 1 d . . . . .
C12 C 0.66199(10) 0.54527(14) 0.16738(6) 0.0387(2) Uani 1 1 d . . . . .
C13 C 0.64982(12) 0.33866(14) 0.07675(6) 0.0390(2) Uani 1 1 d . . . . .
O2 O 0.50466(12) 0.08719(10) 0.08012(5) 0.0533(2) Uani 1 1 d . . . . .
C15 C 0.42581(14) 0.16391(15) 0.12793(6) 0.0451(2) Uani 1 1 d . . . . .
C14 C 0.55517(15) 0.21174(16) 0.03829(6) 0.0470(3) Uani 1 1 d . . . . .
C6 C -0.00785(13) 0.89159(15) 0.13838(6) 0.0454(2) Uani 1 1 d . . . . .
C10 C 0.07562(14) 0.7203(2) 0.05257(7) 0.0553(3) Uani 1 1 d . . . . .
C7 C -0.13598(14) 0.91439(18) 0.09975(8) 0.0557(3) Uani 1 1 d . . . . .
C4 C 0.41309(15) 0.8666(2) 0.31359(6) 0.0501(3) Uani 1 1 d . . . . .
C8 C -0.15754(15) 0.8456(2) 0.03752(8) 0.0597(4) Uani 1 1 d . . . . .
C9 C -0.05230(17) 0.7474(3) 0.01454(8) 0.0684(4) Uani 1 1 d . . . . .
H16A H 0.4617(15) 0.3425(17) 0.2011(7) 0.038(3) Uiso 1 1 d . . . . .
H13A H 0.6761(17) 0.4253(19) 0.0495(7) 0.047(4) Uiso 1 1 d . . . . .
H16B H 0.6021(18) 0.232(2) 0.1972(8) 0.054(4) Uiso 1 1 d . . . . .
H14A H 0.6094(19) 0.154(2) 0.0058(8) 0.061(5) Uiso 1 1 d . . . . .
H6 H 0.0080(18) 0.945(2) 0.1828(8) 0.062(5) Uiso 1 1 d . . . . .
H15A H 0.3931(17) 0.074(2) 0.1543(8) 0.054(4) Uiso 1 1 d . . . . .
H14B H 0.4776(18) 0.272(2) 0.0137(8) 0.049(4) Uiso 1 1 d . . . . .
H13B H 0.7334(17) 0.2849(18) 0.0985(7) 0.044(4) Uiso 1 1 d . . . . .
H15B H 0.3438(18) 0.225(2) 0.1057(8) 0.052(4) Uiso 1 1 d . . . . .
H7 H -0.213(2) 0.986(2) 0.1196(9) 0.076(5) Uiso 1 1 d . . . . .
H10 H 0.152(2) 0.650(2) 0.0367(10) 0.076(6) Uiso 1 1 d . . . . .
H9 H -0.066(2) 0.700(3) -0.0302(12) 0.099(7) Uiso 1 1 d . . . . .
H8 H -0.251(2) 0.860(3) 0.0109(10) 0.080(6) Uiso 1 1 d . . . . .
H4A H 0.3332(19) 0.915(2) 0.3330(8) 0.061(5) Uiso 1 1 d . . . . .
H4B H 0.487(2) 0.952(3) 0.3114(9) 0.079(6) Uiso 1 1 d . . . . .
H4C H 0.449(2) 0.774(3) 0.3430(10) 0.078(6) Uiso 1 1 d . . . . .
H12A H 0.698(2) 0.624(2) 0.1360(9) 0.066(5) Uiso 1 1 d . . . . .
H12B H 0.7430(18) 0.489(2) 0.1941(8) 0.060(4) Uiso 1 1 d . . . . .
H3 H 0.4872(17) 0.489(2) 0.1062(8) 0.058(4) Uiso 1 1 d . . . . .

loop_
_atom_site_aniso_label
_atom_site_aniso_U_11
_atom_site_aniso_U_22
_atom_site_aniso_U_33
_atom_site_aniso_U_23
_atom_site_aniso_U_13
_atom_site_aniso_U_12
N3 0.0264(3) 0.0305(3) 0.0332(3) -0.0024(3) 0.0051(2) 0.0009(2)
C2 0.0281(3) 0.0292(3) 0.0306(3) -0.0019(3) 0.0029(3) 0.0001(3)
N1 0.0301(3) 0.0348(3) 0.0298(3) -0.0031(3) 0.0023(3) 0.0054(3)
N2 0.0341(4) 0.0389(4) 0.0324(3) -0.0063(3) 0.0048(3) 0.0048(3)
O1 0.0397(3) 0.0455(4) 0.0295(3) -0.0056(3) 0.0013(3) 0.0122(3)
C5 0.0311(4) 0.0320(4) 0.0351(4) 0.0016(3) 0.0010(3) 0.0033(3)
C1 0.0292(3) 0.0287(3) 0.0290(3) 0.0002(3) 0.0041(3) 0.0027(3)
C3 0.0335(4) 0.0328(4) 0.0325(4) -0.0045(3) 0.0038(3) 0.0006(3)
C11 0.0268(3) 0.0326(4) 0.0377(4) -0.0038(3) 0.0018(3) -0.0039(3)
C16 0.0350(4) 0.0369(4) 0.0322(4) 0.0024(3) 0.0038(3) -0.0014(3)
O11 0.0338(3) 0.0640(5) 0.0513(5) -0.0177(4) -0.0093(3) 0.0000(3)
C12 0.0253(3) 0.0410(5) 0.0504(5) -0.0103(4) 0.0060(4) -0.0043(3)
C13 0.0374(4) 0.0395(5) 0.0419(5) -0.0046(4) 0.0139(4) 0.0028(4)
O2 0.0727(6) 0.0356(4) 0.0532(5) -0.0096(3) 0.0135(4) -0.0064(4)
C15 0.0494(6) 0.0403(5) 0.0463(6) -0.0021(4) 0.0078(5) -0.0120(4)
C14 0.0587(7) 0.0444(5) 0.0390(5) -0.0084(4) 0.0102(5) -0.0007(5)
C6 0.0421(5) 0.0452(5) 0.0478(6) -0.0029(4) -0.0020(4) 0.0170(4)
C10 0.0412(6) 0.0776(9) 0.0447(6) -0.0169(6) -0.0069(5) 0.0140(6)
C7 0.0425(6) 0.0536(7) 0.0684(8) 0.0005(6) -0.0066(5) 0.0183(5)
C4 0.0464(6) 0.0635(7) 0.0393(5) -0.0202(5) -0.0013(4) 0.0070(5)
C8 0.0436(6) 0.0622(8) 0.0688(9) -0.0007(7) -0.0177(6) 0.0078(6)
C9 0.0534(7) 0.0922(11) 0.0550(8) -0.0180(8) -0.0174(6) 0.0112(8)

loop_
_atom_type_symbol
_atom_type_description
_atom_type_scat_dispersion_real
_atom_type_scat_dispersion_imag
_atom_type_scat_source
C C 0.0033 0.0016 'International Tables Vol C Tables 4.2.6.8 and 6.1.1.4'
H H 0.0000 0.0000 'International Tables Vol C Tables 4.2.6.8 and 6.1.1.4'
N N 0.0061 0.0033 'International Tables Vol C Tables 4.2.6.8 and 6.1.1.4'
O O 0.0106 0.0060 'International Tables Vol C Tables 4.2.6.8 and 6.1.1.4'

loop_
_geom_angle_atom_site_label_1
_geom_angle_atom_site_label_2
_geom_angle_atom_site_label_3
_geom_angle
_geom_angle_site_symmetry_1
_geom_angle_site_symmetry_3
_geom_angle_publ_flag
C16 N3 H3 108.9(9) . . ?
C12 N3 C16 112.58(8) . . ?
C12 N3 C13 110.92(7) . . ?
C12 N3 H3 105.0(9) . . ?
C13 N3 C16 109.79(8) . . ?
C13 N3 H3 109.5(9) . . ?
C1 C2 C3 104.95(8) . . ?
C1 C2 C11 129.76(8) . . ?
C3 C2 C11 125.28(8) . . ?
N2 N1 C5 118.21(7) . . ?
C1 N1 N2 111.91(7) . . ?
C1 N1 C5 129.88(8) . . ?
C3 N2 N1 105.83(7) . . ?
C6 C5 N1 118.48(9) . . ?
C10 C5 N1 122.06(9) . . ?
C10 C5 C6 119.45(10) . . ?
N1 C1 C2 105.22(7) . . ?
O1 C1 C2 131.36(8) . . ?
O1 C1 N1 123.41(8) . . ?
C2 C3 C4 128.44(9) . . ?
N2 C3 C2 112.09(8) . . ?
N2 C3 C4 119.47(9) . . ?
C2 C11 C12 122.34(8) . . ?
O11 C11 C2 122.79(9) . . ?
O11 C11 C12 114.83(9) . . ?
N3 C16 C15 108.96(8) . . ?
N3 C16 H16A 106.7(8) . . ?
N3 C16 H16B 106.0(9) . . ?
C15 C16 H16A 111.6(8) . . ?
C15 C16 H16B 114.2(9) . . ?
H16A C16 H16B 108.9(12) . . ?
N3 C12 C11 115.82(7) . . ?
N3 C12 H12A 107.6(11) . . ?
N3 C12 H12B 111.3(10) . . ?
C11 C12 H12A 105.7(11) . . ?
C11 C12 H12B 106.4(10) . . ?
H12A C12 H12B 109.8(15) . . ?
N3 C13 C14 109.67(9) . . ?
N3 C13 H13A 106.7(9) . . ?
N3 C13 H13B 108.0(9) . . ?
C14 C13 H13A 111.2(9) . . ?
C14 C13 H13B 111.3(9) . . ?
H13A C13 H13B 109.8(13) . . ?
C14 O2 C15 110.30(9) . . ?
C16 C15 H15A 109.9(10) . . ?
C16 C15 H15B 109.2(9) . . ?
O2 C15 C16 111.55(10) . . ?
O2 C15 H15A 106.9(10) . . ?
O2 C15 H15B 110.0(10) . . ?
H15A C15 H15B 109.3(14) . . ?
C13 C14 H14A 109.3(10) . . ?
C13 C14 H14B 108.8(9) . . ?
O2 C14 C13 111.74(10) . . ?
O2 C14 H14A 108.0(10) . . ?
O2 C14 H14B 111.4(9) . . ?
H14A C14 H14B 107.5(13) . . ?
C5 C6 H6 119.8(10) . . ?
C7 C6 C5 119.97(11) . . ?
C7 C6 H6 120.2(10) . . ?
C5 C10 C9 119.41(13) . . ?
C5 C10 H10 118.4(12) . . ?
C9 C10 H10 122.2(12) . . ?
C6 C7 H7 117.6(11) . . ?
C8 C7 C6 120.69(12) . . ?
C8 C7 H7 121.7(10) . . ?
C3 C4 H4A 109.3(10) . . ?
C3 C4 H4B 108.7(11) . . ?
C3 C4 H4C 112.9(12) . . ?
H4A C4 H4B 110.2(16) . . ?
H4A C4 H4C 106.5(16) . . ?
H4B C4 H4C 109.3(16) . . ?
C7 C8 C9 119.07(12) . . ?
C7 C8 H8 120.0(12) . . ?
C9 C8 H8 120.8(12) . . ?
C10 C9 H9 118.8(14) . . ?
C8 C9 C10 121.33(14) . . ?
C8 C9 H9 119.8(14) . . ?

loop_
_geom_bond_atom_site_label_1
_geom_bond_atom_site_label_2
_geom_bond_distance
_geom_bond_site_symmetry_2
_geom_bond_publ_flag
N3 C16 1.4914(12) . ?
N3 C12 1.4840(12) . ?
N3 C13 1.4898(12) . ?
N3 H3 1.036(16) . ?
C2 C1 1.4252(12) . ?
C2 C3 1.4287(12) . ?
C2 C11 1.4327(13) . ?
N1 N2 1.3938(11) . ?
N1 C5 1.4142(12) . ?
N1 C1 1.3748(11) . ?
N2 C3 1.3074(13) . ?
O1 C1 1.2742(11) . ?
C5 C6 1.3917(14) . ?
C5 C10 1.3843(16) . ?
C3 C4 1.4906(14) . ?
C11 O11 1.2324(12) . ?
C11 C12 1.5254(14) . ?
C16 C15 1.5095(15) . ?
C16 H16A 0.938(14) . ?
C16 H16B 1.024(17) . ?
C12 H12A 0.975(19) . ?
C12 H12B 1.000(17) . ?
C13 C14 1.5088(17) . ?
C13 H13A 0.929(15) . ?
C13 H13B 0.965(15) . ?
O2 C15 1.4165(16) . ?
O2 C14 1.4116(16) . ?
C15 H15A 0.956(17) . ?
C15 H15B 0.984(17) . ?
C14 H14A 0.987(18) . ?
C14 H14B 0.971(16) . ?
C6 C7 1.3903(17) . ?
C6 H6 0.991(17) . ?
C10 C9 1.3878(18) . ?
C10 H10 0.99(2) . ?
C7 C8 1.370(2) . ?
C7 H7 1.032(19) . ?
C4 H4A 0.965(18) . ?
C4 H4B 0.98(2) . ?
C4 H4C 0.98(2) . ?
C8 C9 1.379(2) . ?
C8 H8 1.00(2) . ?
C9 H9 0.98(2) . ?

loop_
_geom_hbond_atom_site_label_D
_geom_hbond_atom_site_label_H
_geom_hbond_atom_site_label_A
_geom_hbond_distance_DH
_geom_hbond_distance_HA
_geom_hbond_distance_DA
_geom_hbond_angle_DHA
_geom_hbond_site_symmetry_A
_geom_hbond_publ_flag
C16 H16A N2 0.938(14) 2.625(14) 3.4762(13) 151.1(11) 2_545 yes
C16 H16B O11 1.024(17) 2.307(17) 3.2756(13) 157.4(13) 2_645 yes
C10 H10 O1 0.99(2) 2.19(2) 2.8843(14) 125.8(15) . yes
C12 H12B O11 1.000(17) 2.592(17) 3.4384(15) 142.3(13) 2_645 yes
N3 H3 O1 1.036(16) 1.528(17) 2.5475(10) 166.8(15) . yes

loop_
_geom_torsion_atom_site_label_1
_geom_torsion_atom_site_label_2
_geom_torsion_atom_site_label_3
_geom_torsion_atom_site_label_4
_geom_torsion
_geom_torsion_site_symmetry_1
_geom_torsion_site_symmetry_2
_geom_torsion_site_symmetry_3
_geom_torsion_site_symmetry_4
_geom_torsion_publ_flag
N3 C16 C15 O2 58.67(12) . . . . ?
N3 C13 C14 O2 -57.26(13) . . . . ?
C2 C11 C12 N3 -35.34(14) . . . . ?
N1 N2 C3 C2 -0.25(11) . . . . ?
N1 N2 C3 C4 179.94(11) . . . . ?
N1 C5 C6 C7 -179.64(11) . . . . ?
N1 C5 C10 C9 -179.32(14) . . . . ?
N2 N1 C5 C6 2.42(14) . . . . ?
N2 N1 C5 C10 -176.17(11) . . . . ?
N2 N1 C1 C2 -0.90(10) . . . . ?
N2 N1 C1 O1 178.01(9) . . . . ?
C5 N1 N2 C3 -179.73(8) . . . . ?
C5 N1 C1 C2 179.63(9) . . . . ?
C5 N1 C1 O1 -1.45(15) . . . . ?
C5 C6 C7 C8 -1.4(2) . . . . ?
C5 C10 C9 C8 -0.9(3) . . . . ?
C1 C2 C3 N2 -0.29(11) . . . . ?
C1 C2 C3 C4 179.50(12) . . . . ?
C1 C2 C11 O11 173.89(10) . . . . ?
C1 C2 C11 C12 -3.97(15) . . . . ?
C1 N1 N2 C3 0.73(11) . . . . ?
C1 N1 C5 C6 -178.14(10) . . . . ?
C1 N1 C5 C10 3.26(17) . . . . ?
C3 C2 C1 N1 0.70(9) . . . . ?
C3 C2 C1 O1 -178.09(10) . . . . ?
C3 C2 C11 O11 -4.45(16) . . . . ?
C3 C2 C11 C12 177.69(9) . . . . ?
C11 C2 C1 N1 -177.90(9) . . . . ?
C11 C2 C1 O1 3.31(17) . . . . ?
C11 C2 C3 N2 178.39(9) . . . . ?
C11 C2 C3 C4 -1.82(17) . . . . ?
C16 N3 C12 C11 -64.70(11) . . . . ?
C16 N3 C13 C14 54.93(11) . . . . ?
O11 C11 C12 N3 146.64(10) . . . . ?
C12 N3 C16 C15 -179.57(9) . . . . ?
C12 N3 C13 C14 179.98(9) . . . . ?
C13 N3 C16 C15 -55.48(11) . . . . ?
C13 N3 C12 C11 171.84(9) . . . . ?
C15 O2 C14 C13 59.78(14) . . . . ?
C14 O2 C15 C16 -60.69(14) . . . . ?
C6 C5 C10 C9 2.1(2) . . . . ?
C6 C7 C8 C9 2.6(3) . . . . ?
C10 C5 C6 C7 -1.0(2) . . . . ?
C7 C8 C9 C10 -1.5(3) . . . . ?
